data_7050647
loop_
_publ_author_name
'Dong, Wen'
'Sun, Ya-Qiu'
'Zhu, Li-Na'
'Liao, Dai-Zheng'
'Jiang, Zong-Hui'
'Yan, Shi-Ping'
'Cheng, Peng'

_publ_section_title
;
 Two different three-dimensional microporous framework structures in
 [Mn2(H2O)4{W(CN)8}&#xFFFD;4H2O]n and [Mn2(H2O)4{W(CN)8}
 (OH)&#xFFFD;2H2O]n
;
_journal_issue 12
_journal_name_full 'New Journal of Chemistry'
_journal_page_first 1760
_journal_paper_doi 10.1039/b306755f
_journal_volume 27
_journal_year 2003
_chemical_formula_sum 'C8 H13 Mn2 N8 O7 W'
_chemical_formula_weight 626.99
_chemical_name_systematic
;
?
;
_space_group_IT_number 14
_symmetry_cell_setting monoclinic
_symmetry_space_group_name_Hall '-P 2yn'
_symmetry_space_group_name_H-M 'P 1 21/n 1'
_atom_sites_solution_hydrogens geom
_atom_sites_solution_primary direct
_atom_sites_solution_secondary difmap
_audit_creation_method SHELXL-97
_cell_angle_alpha 90.00
_cell_angle_beta 91.067(7)
_cell_angle_gamma 90.00
_cell_formula_units_Z 4
_cell_length_a 7.3159(10)
_cell_length_b 14.3390(17)
_cell_length_c 18.052(2)
_cell_measurement_reflns_used 598
_cell_measurement_temperature 293(2)
_cell_measurement_theta_max 23.72
_cell_measurement_theta_min 3.06
_cell_volume 1893.4(4)
_computing_cell_refinement 'Bruker SMART'
_computing_data_collection 'Bruker SMART'
_computing_data_reduction 'Bruker SAINT'
_computing_molecular_graphics 'Bruker SHELXTL'
_computing_publication_material 'Bruker SHELXTL'
_computing_structure_refinement 'SHELXL-97 (Sheldrick, 1997)'
_computing_structure_solution 'SHELXS-97 (Sheldrick, 1990)'
_diffrn_ambient_temperature 293(2)
_diffrn_measured_fraction_theta_full 0.967
_diffrn_measured_fraction_theta_max 0.967
_diffrn_measurement_device_type 'CCD area detector'
_diffrn_measurement_method 'phi and omega scans'
_diffrn_radiation_monochromator graphite
_diffrn_radiation_source 'fine-focus sealed tube'
_diffrn_radiation_type MoK\a
_diffrn_radiation_wavelength 0.71073
_diffrn_reflns_av_R_equivalents 0.0578
_diffrn_reflns_av_sigmaI/netI 0.1013
_diffrn_reflns_limit_h_max 2
_diffrn_reflns_limit_h_min -8
_diffrn_reflns_limit_k_max 17
_diffrn_reflns_limit_k_min -16
_diffrn_reflns_limit_l_max 20
_diffrn_reflns_limit_l_min -19
_diffrn_reflns_number 5944
_diffrn_reflns_theta_full 25.05
_diffrn_reflns_theta_max 25.05
_diffrn_reflns_theta_min 2.26
_exptl_absorpt_coefficient_mu 7.421
_exptl_absorpt_correction_T_max 1.000000
_exptl_absorpt_correction_T_min 0.701860
_exptl_absorpt_correction_type multi-scan
_exptl_absorpt_process_details SADABS
_exptl_crystal_density_diffrn 2.200
_exptl_crystal_density_meas 0
_exptl_crystal_density_method 'not measured'
_exptl_crystal_F_000 1188
_exptl_crystal_size_max 0.25
_exptl_crystal_size_mid 0.20
_exptl_crystal_size_min 0.20
_refine_diff_density_max 1.481
_refine_diff_density_min -1.826
_refine_diff_density_rms 0.261
_refine_ls_extinction_method none
_refine_ls_goodness_of_fit_ref 1.008
_refine_ls_hydrogen_treatment mixed
_refine_ls_matrix_type full
_refine_ls_number_parameters 235
_refine_ls_number_reflns 3246
_refine_ls_number_restraints 12
_refine_ls_restrained_S_all 1.007
_refine_ls_R_factor_all 0.0820
_refine_ls_R_factor_gt 0.0462
_refine_ls_shift/su_max 0.103
_refine_ls_shift/su_mean 0.002
_refine_ls_structure_factor_coef Fsqd
_refine_ls_weighting_details 'calc w=1/[\s^2^(Fo^2^)+(0.0456P)^2^+0.0000P] where P=(Fo^2^+2Fc^2^)/3'
_refine_ls_weighting_scheme calc
_refine_ls_wR_factor_gt 0.0995
_refine_ls_wR_factor_ref 0.1119
_reflns_number_gt 2316
_reflns_number_total 3246
_reflns_threshold_expression >2sigma(I)
_cod_data_source_file b306755f.txt
_cod_data_source_block 021209e
_cod_depositor_comments
;
The following automatic conversions were performed:
'_symmetry_cell_setting' value 'Monoclinic' changed to 'monoclinic'
according to '/home/saulius/struct/CIF-dictionaries/cif_core.dic'
dictionary named 'cif_core.dic' version 2.4.1 from
2010-06-29.

'_exptl_absorpt_correction_type' value 'MULTI-SCAN' changed
to 'multi-scan' according to
'/home/saulius/struct/CIF-dictionaries/cif_core.dic' dictionary named
'cif_core.dic' version 2.4.1 from 2010-06-29.

Automatic conversion script
Id: cif_fix_enum 1527 2010-12-29 10:47:43Z saulius 
;
_cod_original_cell_volume 1893.3(4)
_cod_original_sg_symbol_H-M P2(1)/n
_cod_database_code 7050647

loop_
_symmetry_equiv_pos_as_xyz
'x, y, z'
'-x+1/2, y+1/2, -z+1/2'
'-x, -y, -z'
'x-1/2, -y-1/2, z-1/2'

loop_
_atom_site_label
_atom_site_type_symbol
_atom_site_fract_x
_atom_site_fract_y
_atom_site_fract_z
_atom_site_U_iso_or_equiv
_atom_site_adp_type
_atom_site_occupancy
_atom_site_symmetry_multiplicity
_atom_site_calc_flag
_atom_site_refinement_flags
_atom_site_disorder_assembly
_atom_site_disorder_group
W1 W 0.24346(5) 0.66155(3) 0.83348(2) 0.00893(15) Uani 1 1 d . . .
Mn1 Mn 0.2489(2) 0.80503(13) 0.55432(9) 0.0139(4) Uani 1 1 d . . .
Mn2 Mn -0.2712(2) 0.43471(13) 0.70352(10) 0.0150(4) Uani 1 1 d . . .
O1 O 0.5273(10) 0.8027(8) 0.6099(5) 0.044(3) Uani 1 1 d . . .
O2 O 0.3025(12) 0.6566(7) 0.5177(5) 0.034(2) Uani 1 1 d . . .
O3 O -0.1706(10) 0.4798(7) 0.5930(4) 0.029(2) Uani 1 1 d . . .
O4 O -0.3501(11) 0.3719(7) 0.8114(5) 0.033(2) Uani 1 1 d . . .
C1 C 0.0357(14) 0.5759(9) 0.7832(7) 0.020(3) Uani 1 1 d . . .
N1 N -0.0695(12) 0.5243(8) 0.7590(6) 0.028(3) Uani 1 1 d . . .
C2 C 0.1884(14) 0.7138(9) 0.7202(7) 0.017(3) Uani 1 1 d . . .
N2 N 0.1655(13) 0.7409(8) 0.6609(6) 0.024(3) Uani 1 1 d . . .
C3 C 0.4354(14) 0.5863(9) 0.7671(7) 0.018(3) Uani 1 1 d . . .
N3 N 0.5260(12) 0.5445(8) 0.7259(6) 0.025(3) Uani 1 1 d . . .
C4 C 0.4554(13) 0.7641(9) 0.8144(6) 0.014(3) Uani 1 1 d . . .
N4 N 0.5670(13) 0.8188(7) 0.8041(6) 0.027(3) Uani 1 1 d . . .
C5 C 0.4061(15) 0.6826(9) 0.9332(7) 0.018(3) Uani 1 1 d . . .
N5 N 0.4926(12) 0.6938(8) 0.9863(6) 0.022(2) Uani 1 1 d U . .
C6 C 0.0916(14) 0.7876(9) 0.8445(6) 0.013(3) Uani 1 1 d U . .
N6 N -0.0041(12) 0.8525(8) 0.8482(6) 0.025(3) Uani 1 1 d . . .
C7 C 0.0353(14) 0.6502(9) 0.9188(7) 0.019(3) Uani 1 1 d . . .
N7 N -0.0764(12) 0.6482(8) 0.9623(6) 0.026(3) Uani 1 1 d . . .
C8 C 0.2816(14) 0.5214(10) 0.8820(7) 0.019(3) Uani 1 1 d . . .
N8 N 0.2958(14) 0.4497(8) 0.9062(6) 0.025(3) Uani 1 1 d . . .
O5 O 0.2143(12) 0.4989(8) 0.5966(5) 0.042(3) Uani 1 1 d . . .
O6 O 0.2857(14) 0.3641(8) 0.4784(6) 0.057(3) Uani 1 1 d . . .
O7 O 0.2484(15) 0.0361(9) 0.4305(6) 0.061(3) Uani 1 1 d . . .

loop_
_atom_site_aniso_label
_atom_site_aniso_U_11
_atom_site_aniso_U_22
_atom_site_aniso_U_33
_atom_site_aniso_U_23
_atom_site_aniso_U_13
_atom_site_aniso_U_12
W1 0.0101(2) 0.0093(3) 0.0074(3) 0.0003(3) -0.00124(14) -0.0005(2)
Mn1 0.0168(8) 0.0154(11) 0.0095(10) 0.0004(8) -0.0005(7) 0.0007(7)
Mn2 0.0134(8) 0.0149(11) 0.0167(11) -0.0044(9) -0.0012(7) -0.0002(7)
O1 0.024(5) 0.076(9) 0.034(6) -0.007(6) -0.017(4) -0.012(5)
O2 0.050(5) 0.024(6) 0.027(6) 0.002(5) 0.004(4) 0.004(5)
O3 0.031(4) 0.037(6) 0.017(5) 0.005(5) 0.001(4) -0.007(4)
O4 0.038(5) 0.038(7) 0.024(6) 0.012(5) 0.004(4) -0.005(5)
C1 0.015(5) 0.017(8) 0.027(8) 0.001(6) 0.005(5) 0.001(6)
N1 0.021(5) 0.023(7) 0.039(7) -0.001(6) -0.008(5) -0.012(5)
C2 0.015(5) 0.011(7) 0.026(8) 0.001(6) -0.006(5) 0.002(5)
N2 0.032(6) 0.028(7) 0.013(7) 0.007(6) -0.005(4) -0.001(5)
C3 0.018(6) 0.019(8) 0.018(7) 0.004(6) 0.004(5) -0.006(5)
N3 0.021(5) 0.019(7) 0.036(7) -0.004(6) 0.004(5) 0.003(5)
C4 0.013(5) 0.011(7) 0.016(7) 0.000(6) -0.003(5) -0.008(5)
N4 0.028(5) 0.023(7) 0.030(7) -0.008(5) 0.007(5) -0.009(5)
C5 0.023(6) 0.017(8) 0.014(7) 0.004(6) 0.001(5) -0.003(5)
N5 0.023(3) 0.022(3) 0.020(3) 0.0009(19) -0.0027(19) 0.0002(19)
C6 0.014(3) 0.014(3) 0.013(3) 0.0001(19) -0.0010(19) -0.0004(19)
N6 0.023(5) 0.027(7) 0.025(6) -0.004(6) -0.001(4) 0.002(5)
C7 0.015(5) 0.014(8) 0.028(8) 0.003(6) -0.001(5) 0.002(5)
N7 0.022(5) 0.031(8) 0.025(6) -0.001(6) 0.007(5) 0.001(5)
C8 0.015(5) 0.022(8) 0.020(8) -0.005(7) -0.001(5) -0.002(6)
N8 0.041(6) 0.015(7) 0.019(7) 0.004(6) 0.008(5) 0.004(5)
O5 0.042(5) 0.047(8) 0.036(6) 0.011(5) -0.011(5) 0.001(5)
O6 0.058(6) 0.055(8) 0.058(8) 0.017(7) 0.005(6) 0.023(6)
O7 0.076(8) 0.064(9) 0.044(7) 0.013(7) 0.003(6) 0.016(7)

loop_
_atom_type_symbol
_atom_type_description
_atom_type_scat_dispersion_real
_atom_type_scat_dispersion_imag
_atom_type_scat_source
C C 0.0033 0.0016 'International Tables Vol C Tables 4.2.6.8 and 6.1.1.4'
H H 0.0000 0.0000 'International Tables Vol C Tables 4.2.6.8 and 6.1.1.4'
N N 0.0061 0.0033 'International Tables Vol C Tables 4.2.6.8 and 6.1.1.4'
O O 0.0106 0.0060 'International Tables Vol C Tables 4.2.6.8 and 6.1.1.4'
Mn Mn 0.3368 0.7283 'International Tables Vol C Tables 4.2.6.8 and 6.1.1.4'
W W -0.8490 6.8722 'International Tables Vol C Tables 4.2.6.8 and 6.1.1.4'

loop_
_geom_angle_atom_site_label_1
_geom_angle_atom_site_label_2
_geom_angle_atom_site_label_3
_geom_angle
_geom_angle_site_symmetry_1
_geom_angle_site_symmetry_3
_geom_angle_publ_flag
C6 W1 C1 99.2(4) . . ?
C6 W1 C3 145.4(4) . . ?
C1 W1 C3 86.7(4) . . ?
C6 W1 C4 79.4(4) . . ?
C1 W1 C4 145.6(4) . . ?
C3 W1 C4 77.0(4) . . ?
C6 W1 C5 94.8(4) . . ?
C1 W1 C5 143.9(5) . . ?
C3 W1 C5 100.3(4) . . ?
C4 W1 C5 69.7(4) . . ?
C6 W1 C7 68.1(4) . . ?
C1 W1 C7 76.0(4) . . ?
C3 W1 C7 145.4(5) . . ?
C4 W1 C7 132.0(4) . . ?
C5 W1 C7 78.7(4) . . ?
C6 W1 C2 73.3(4) . . ?
C1 W1 C2 71.7(4) . . ?
C3 W1 C2 76.3(4) . . ?
C4 W1 C2 75.1(4) . . ?
C5 W1 C2 144.3(4) . . ?
C7 W1 C2 124.0(4) . . ?
C6 W1 C8 142.8(4) . . ?
C1 W1 C8 74.3(4) . . ?
C3 W1 C8 71.7(4) . . ?
C4 W1 C8 126.5(4) . . ?
C5 W1 C8 74.5(4) . . ?
C7 W1 C8 74.8(4) . . ?
C2 W1 C8 134.1(5) . . ?
N8 Mn1 N7 92.8(4) 2_556 4_675 ?
N8 Mn1 N5 92.4(4) 2_556 4_575 ?
N7 Mn1 N5 94.4(4) 4_675 4_575 ?
N8 Mn1 N2 93.6(4) 2_556 . ?
N7 Mn1 N2 160.5(4) 4_675 . ?
N5 Mn1 N2 103.8(4) 4_575 . ?
N8 Mn1 O1 90.5(4) 2_556 . ?
N7 Mn1 O1 79.0(4) 4_675 . ?
N5 Mn1 O1 172.9(4) 4_575 . ?
N2 Mn1 O1 82.5(4) . . ?
N8 Mn1 O2 177.8(4) 2_556 . ?
N7 Mn1 O2 87.7(4) 4_675 . ?
N5 Mn1 O2 89.7(4) 4_575 . ?
N2 Mn1 O2 85.2(4) . . ?
O1 Mn1 O2 87.5(4) . . ?
N1 Mn2 N3 87.0(4) . 1_455 ?
N1 Mn2 N6 174.6(4) . 2_446 ?
N3 Mn2 N6 87.8(4) 1_455 2_446 ?
N1 Mn2 O4 91.2(4) . . ?
N3 Mn2 O4 86.7(4) 1_455 . ?
N6 Mn2 O4 87.2(4) 2_446 . ?
N1 Mn2 O3 90.5(4) . . ?
N3 Mn2 O3 101.0(4) 1_455 . ?
N6 Mn2 O3 91.8(3) 2_446 . ?
O4 Mn2 O3 172.2(4) . . ?
N1 Mn2 N4 91.1(4) . 2_546 ?
N3 Mn2 N4 172.8(4) 1_455 2_546 ?
N6 Mn2 N4 94.0(4) 2_446 2_546 ?
O4 Mn2 N4 86.4(4) . 2_546 ?
O3 Mn2 N4 85.9(4) . 2_546 ?
N1 C1 W1 174.8(11) . . ?
C1 N1 Mn2 174.5(11) . . ?
N2 C2 W1 177.9(9) . . ?
C2 N2 Mn1 155.1(9) . . ?
N3 C3 W1 173.4(10) . . ?
C3 N3 Mn2 150.8(10) . 1_655 ?
N4 C4 W1 179.6(12) . . ?
C4 N4 Mn2 172.8(10) . 2_556 ?
N5 C5 W1 179.9(13) . . ?
C5 N5 Mn1 155.1(9) . 4_676 ?
N6 C6 W1 174.2(10) . . ?
C6 N6 Mn2 147.4(9) . 2_456 ?
N7 C7 W1 176.8(11) . . ?
C7 N7 Mn1 159.2(11) . 4_576 ?
N8 C8 W1 178.0(11) . . ?
C8 N8 Mn1 165.7(10) . 2_546 ?

loop_
_geom_bond_atom_site_label_1
_geom_bond_atom_site_label_2
_geom_bond_distance
_geom_bond_site_symmetry_2
_geom_bond_publ_flag
W1 C6 2.133(12) . ?
W1 C1 2.143(13) . ?
W1 C3 2.153(12) . ?
W1 C4 2.169(11) . ?
W1 C5 2.160(12) . ?
W1 C7 2.192(11) . ?
W1 C2 2.208(13) . ?
W1 C8 2.208(14) . ?
Mn1 N8 2.219(12) 2_556 ?
Mn1 N7 2.219(10) 4_675 ?
Mn1 N5 2.222(10) 4_575 ?
Mn1 N2 2.228(11) . ?
Mn1 O1 2.253(8) . ?
Mn1 O2 2.265(10) . ?
Mn2 N1 2.185(10) . ?
Mn2 N3 2.205(10) 1_455 ?
Mn2 N6 2.215(10) 2_446 ?
Mn2 O4 2.231(9) . ?
Mn2 O3 2.236(8) . ?
Mn2 N4 2.241(10) 2_546 ?
C1 N1 1.148(15) . ?
C2 N2 1.148(14) . ?
C3 N3 1.171(14) . ?
N3 Mn2 2.205(10) 1_655 ?
C4 N4 1.150(14) . ?
N4 Mn2 2.241(10) 2_556 ?
C5 N5 1.151(14) . ?
N5 Mn1 2.222(10) 4_676 ?
C6 N6 1.167(15) . ?
N6 Mn2 2.215(10) 2_456 ?
C7 N7 1.144(14) . ?
N7 Mn1 2.219(10) 4_576 ?
C8 N8 1.121(16) . ?
N8 Mn1 2.219(12) 2_546 ?

loop_
_geom_torsion_atom_site_label_1
_geom_torsion_atom_site_label_2
_geom_torsion_atom_site_label_3
_geom_torsion_atom_site_label_4
_geom_torsion
_geom_torsion_site_symmetry_1
_geom_torsion_site_symmetry_2
_geom_torsion_site_symmetry_3
_geom_torsion_site_symmetry_4
_geom_torsion_publ_flag
C6 W1 C1 N1 -148(12) . . . . ?
C3 W1 C1 N1 66(12) . . . . ?
C4 W1 C1 N1 127(12) . . . . ?
C5 W1 C1 N1 -37(12) . . . . ?
C7 W1 C1 N1 -84(12) . . . . ?
C2 W1 C1 N1 143(12) . . . . ?
C8 W1 C1 N1 -6(12) . . . . ?
W1 C1 N1 Mn2 -148(8) . . . . ?
N3 Mn2 N1 C1 -73(11) 1_455 . . . ?
N6 Mn2 N1 C1 -87(11) 2_446 . . . ?
O4 Mn2 N1 C1 -160(11) . . . . ?
O3 Mn2 N1 C1 28(11) . . . . ?
N4 Mn2 N1 C1 114(11) 2_546 . . . ?
C6 W1 C2 N2 124(31) . . . . ?
C1 W1 C2 N2 -130(31) . . . . ?
C3 W1 C2 N2 -39(31) . . . . ?
C4 W1 C2 N2 41(31) . . . . ?
C5 W1 C2 N2 49(31) . . . . ?
C7 W1 C2 N2 172(30) . . . . ?
C8 W1 C2 N2 -86(31) . . . . ?
W1 C2 N2 Mn1 -16(33) . . . . ?
N8 Mn1 N2 C2 -87(3) 2_556 . . . ?
N7 Mn1 N2 C2 22(3) 4_675 . . . ?
N5 Mn1 N2 C2 179(3) 4_575 . . . ?
O1 Mn1 N2 C2 3(3) . . . . ?
O2 Mn1 N2 C2 91(3) . . . . ?
C6 W1 C3 N3 -71(9) . . . . ?
C1 W1 C3 N3 30(9) . . . . ?
C4 W1 C3 N3 -119(9) . . . . ?
C5 W1 C3 N3 175(9) . . . . ?
C7 W1 C3 N3 90(9) . . . . ?
C2 W1 C3 N3 -42(9) . . . . ?
C8 W1 C3 N3 105(9) . . . . ?
W1 C3 N3 Mn2 -136(8) . . . 1_655 ?
C6 W1 C4 N4 -41(100) . . . . ?
C1 W1 C4 N4 50(100) . . . . ?
C3 W1 C4 N4 114(100) . . . . ?
C5 W1 C4 N4 -140(100) . . . . ?
C7 W1 C4 N4 -88(100) . . . . ?
C2 W1 C4 N4 35(100) . . . . ?
C8 W1 C4 N4 169(100) . . . . ?
W1 C4 N4 Mn2 87(100) . . . 2_556 ?
C6 W1 C5 N5 76(100) . . . . ?
C1 W1 C5 N5 -36(100) . . . . ?
C3 W1 C5 N5 -135(100) . . . . ?
C4 W1 C5 N5 153(100) . . . . ?
C7 W1 C5 N5 10(100) . . . . ?
C2 W1 C5 N5 144(100) . . . . ?
C8 W1 C5 N5 -67(100) . . . . ?
W1 C5 N5 Mn1 148(100) . . . 4_676 ?
C1 W1 C6 N6 3(10) . . . . ?
C3 W1 C6 N6 100(10) . . . . ?
C4 W1 C6 N6 148(10) . . . . ?
C5 W1 C6 N6 -144(10) . . . . ?
C7 W1 C6 N6 -68(10) . . . . ?
C2 W1 C6 N6 71(10) . . . . ?
C8 W1 C6 N6 -73(10) . . . . ?
W1 C6 N6 Mn2 -39(11) . . . 2_456 ?
C6 W1 C7 N7 8(20) . . . . ?
C1 W1 C7 N7 -98(20) . . . . ?
C3 W1 C7 N7 -160(20) . . . . ?
C4 W1 C7 N7 59(20) . . . . ?
C5 W1 C7 N7 108(20) . . . . ?
C2 W1 C7 N7 -42(20) . . . . ?
C8 W1 C7 N7 -175(20) . . . . ?
W1 C7 N7 Mn1 -50(22) . . . 4_576 ?
C6 W1 C8 N8 63(34) . . . . ?
C1 W1 C8 N8 -21(33) . . . . ?
C3 W1 C8 N8 -113(33) . . . . ?
C4 W1 C8 N8 -171(33) . . . . ?
C5 W1 C8 N8 140(33) . . . . ?
C7 W1 C8 N8 58(33) . . . . ?
C2 W1 C8 N8 -65(33) . . . . ?
W1 C8 N8 Mn1 -2(37) . . . 2_546 ?
